data_2212733
loop_
_publ_author_name
'Rashid, Naghmana'
'Tahir, Muhammad K.'
'Kanwal, Shahnaz'
'Yusof, Nurdiyana M.'
'Yamin, Bohari M.'

_publ_section_title
;
 2-(4-Fluorophenyl)-1<i>H</i>-benzimidazole
;
_journal_coeditor_code WW2081
_journal_issue 3
_journal_name_full 'Acta Crystallographica Section E'
_journal_page_first o1402
_journal_page_last o1403
_journal_paper_doi 10.1107/S160053680700774X
_journal_volume 63
_journal_year 2007
_chemical_formula_iupac 'C13 H9 F N2'
_chemical_formula_moiety 'C13 H9 F N2'
_chemical_formula_sum 'C13 H9 F N2'
_chemical_formula_weight 212.22
_chemical_melting_point 535
_chemical_name_systematic
;
2-(4-Fluorophenyl)-1H-benzimidazole
;
_space_group_IT_number 61
_symmetry_cell_setting orthorhombic
_symmetry_space_group_name_Hall '-P 2ac 2ab'
_symmetry_space_group_name_H-M 'P b c a'
_atom_sites_solution_hydrogens geom
_atom_sites_solution_primary direct
_atom_sites_solution_secondary difmap
_audit_creation_method SHELXL97
_cell_angle_alpha 90.00
_cell_angle_beta 90.00
_cell_angle_gamma 90.00
_cell_formula_units_Z 8
_cell_length_a 8.574(2)
_cell_length_b 9.830(3)
_cell_length_c 24.680(7)
_cell_measurement_reflns_used 1915
_cell_measurement_temperature 298(2)
_cell_measurement_theta_max 25.0
_cell_measurement_theta_min 1.6
_cell_volume 2080.1(10)
_computing_cell_refinement 'SAINT (Bruker, 2000)'
_computing_data_collection 'SMART (Bruker, 2000)'
_computing_data_reduction SAINT
_computing_molecular_graphics 'SHELXTL (Sheldrick, 1997b)'
_computing_publication_material
;
SHELXTL, PARST (Nardelli, 1995) and PLATON (Spek, 2003)
;
_computing_structure_refinement 'SHELXL97 (Sheldrick, 1997a)'
_computing_structure_solution 'SHELXS97 (Sheldrick, 1997a)'
_diffrn_ambient_temperature 298(2)
_diffrn_detector_area_resol_mean 83.66
_diffrn_measured_fraction_theta_full 1.00
_diffrn_measured_fraction_theta_max 1.00
_diffrn_measurement_device_type 'Bruker SMART APEX CCD area-detector'
_diffrn_measurement_method \w
_diffrn_radiation_monochromator graphite
_diffrn_radiation_source 'fine-focus sealed tube'
_diffrn_radiation_type MoK\a
_diffrn_radiation_wavelength 0.71073
_diffrn_reflns_av_R_equivalents 0.0361
_diffrn_reflns_av_sigmaI/netI 0.0253
_diffrn_reflns_limit_h_max 7
_diffrn_reflns_limit_h_min -10
_diffrn_reflns_limit_k_max 11
_diffrn_reflns_limit_k_min -11
_diffrn_reflns_limit_l_max 29
_diffrn_reflns_limit_l_min -29
_diffrn_reflns_number 9944
_diffrn_reflns_theta_full 25.0
_diffrn_reflns_theta_max 25.0
_diffrn_reflns_theta_min 1.6
_diffrn_standards_decay_% 0
_diffrn_standards_number 0
_exptl_absorpt_coefficient_mu 0.095
_exptl_absorpt_correction_T_max 0.987
_exptl_absorpt_correction_T_min 0.956
_exptl_absorpt_correction_type multi-scan
_exptl_absorpt_process_details '(SADABS; Bruker, 2000)'
_exptl_crystal_colour colourless
_exptl_crystal_density_diffrn 1.355
_exptl_crystal_density_method 'not measured'
_exptl_crystal_description block
_exptl_crystal_F_000 880
_exptl_crystal_size_max 0.48
_exptl_crystal_size_mid 0.15
_exptl_crystal_size_min 0.13
_refine_diff_density_max 0.13
_refine_diff_density_min -0.15
_refine_ls_extinction_method none
_refine_ls_goodness_of_fit_ref 1.28
_refine_ls_hydrogen_treatment mixed
_refine_ls_matrix_type full
_refine_ls_number_parameters 149
_refine_ls_number_reflns 1833
_refine_ls_number_restraints 0
_refine_ls_restrained_S_all 1.28
_refine_ls_R_factor_all 0.075
_refine_ls_R_factor_gt 0.061
_refine_ls_shift/su_max 0.000
_refine_ls_shift/su_mean 0.000
_refine_ls_structure_factor_coef Fsqd
_refine_ls_weighting_details 'calc w = 1/[\s^2^(Fo^2^)+(0.0338P)^2^+0.7201P] where P=(Fo^2^+2Fc^2^)/3'
_refine_ls_weighting_scheme calc
_refine_ls_wR_factor_gt 0.114
_refine_ls_wR_factor_ref 0.119
_reflns_number_gt 1574
_reflns_number_total 1833
_reflns_threshold_expression I>2\s(I)
_cod_data_source_file ww2081.cif
_cod_data_source_block I
_cod_depositor_comments
;
The following automatic conversions were performed:
'_symmetry_cell_setting' value 'Orthorhombic' changed to 'orthorhombic'
according to '/home/saulius/struct/CIF-dictionaries/cif_core.dic'
dictionary named 'cif_core.dic' version 2.4.1 from 2010-06-29.

Automatic conversion script
Id: cif_fix_enum 1527 2010-12-29 10:47:43Z saulius 

The following automatic conversions were performed:

'_symmetry_cell_setting' value 'Orthorhombic' changed to
'orthorhombic' according to
/home/saulius/struct/CIF-dictionaries/cif_core.dic dictionary named
'cif_core.dic' version 2.4.1 from 2010-06-29.

Automatic conversion script
Id: cif_fix_values 1715 2011-07-08 13:25:40Z adriana 
;
_cod_original_cell_volume 2080.0(10)
_cod_database_code 2212733
_cod_database_fobs_code 2212733

loop_
_symmetry_equiv_pos_as_xyz
'x, y, z'
'-x+1/2, -y, z+1/2'
'-x, y+1/2, -z+1/2'
'x+1/2, -y+1/2, -z'
'-x, -y, -z'
'x-1/2, y, -z-1/2'
'x, -y-1/2, z-1/2'
'-x-1/2, y-1/2, z'

loop_
_atom_site_type_symbol
_atom_site_label
_atom_site_fract_x
_atom_site_fract_y
_atom_site_fract_z
_atom_site_U_iso_or_equiv
_atom_site_adp_type
_atom_site_calc_flag
_atom_site_refinement_flags
_atom_site_occupancy
F F1 0.83878(19) 0.9056(2) 0.48125(8) 0.1001(7) Uani d . 1
N N1 0.2256(2) 1.11315(18) 0.35887(7) 0.0405(5) Uani d . 1
N N2 0.1725(2) 0.89139(17) 0.36458(7) 0.0418(5) Uani d . 1
C C1 0.0862(2) 1.0952(2) 0.33228(9) 0.0377(5) Uani d . 1
C C2 -0.0093(3) 1.1844(2) 0.30443(9) 0.0473(6) Uani d . 1
H H2 0.0125 1.2770 0.3027 0.057 Uiso calc R 1
C C3 -0.1376(3) 1.1299(2) 0.27946(10) 0.0514(6) Uani d . 1
H H3 -0.2039 1.1867 0.2600 0.062 Uiso calc R 1
C C4 -0.1712(3) 0.9913(3) 0.28253(10) 0.0549(7) Uani d . 1
H H4 -0.2591 0.9577 0.2650 0.066 Uiso calc R 1
C C5 -0.0774(3) 0.9034(2) 0.31087(10) 0.0513(6) Uani d . 1
H H5 -0.1013 0.8113 0.3132 0.062 Uiso calc R 1
C C6 0.0540(2) 0.9559(2) 0.33595(9) 0.0395(5) Uani d . 1
C C7 0.2725(3) 0.9889(2) 0.37704(8) 0.0379(5) Uani d . 1
C C8 0.4211(3) 0.9683(2) 0.40511(9) 0.0405(6) Uani d . 1
C C9 0.4390(3) 0.8619(2) 0.44119(9) 0.0483(6) Uani d . 1
H H9 0.3554 0.8042 0.4482 0.058 Uiso calc R 1
C C10 0.5793(3) 0.8403(3) 0.46683(10) 0.0581(7) Uani d . 1
H H10 0.5911 0.7691 0.4913 0.070 Uiso calc R 1
C C11 0.7002(3) 0.9251(3) 0.45569(11) 0.0602(7) Uani d . 1
C C12 0.6891(3) 1.0310(3) 0.42023(11) 0.0635(8) Uani d . 1
H H12 0.7744 1.0865 0.4130 0.076 Uiso calc R 1
C C13 0.5466(3) 1.0531(3) 0.39531(10) 0.0544(7) Uani d . 1
H H13 0.5352 1.1260 0.3716 0.065 Uiso calc R 1
H H1A 0.276(3) 1.196(2) 0.3640(8) 0.047(6) Uiso d . 1

loop_
_atom_site_aniso_label
_atom_site_aniso_U_11
_atom_site_aniso_U_22
_atom_site_aniso_U_33
_atom_site_aniso_U_12
_atom_site_aniso_U_13
_atom_site_aniso_U_23
F1 0.0682(12) 0.1094(15) 0.1227(15) 0.0076(10) -0.0382(11) 0.0195(12)
N1 0.0452(11) 0.0250(10) 0.0512(11) -0.0015(9) -0.0022(9) 0.0003(8)
N2 0.0459(11) 0.0272(10) 0.0523(11) 0.0002(9) -0.0023(9) 0.0017(8)
C1 0.0397(13) 0.0314(12) 0.0420(12) 0.0014(10) 0.0026(10) -0.0010(10)
C2 0.0550(15) 0.0328(12) 0.0541(14) 0.0059(11) 0.0007(12) 0.0028(11)
C3 0.0518(15) 0.0451(15) 0.0572(15) 0.0131(12) -0.0074(13) 0.0002(12)
C4 0.0487(14) 0.0529(16) 0.0629(16) 0.0010(12) -0.0129(13) -0.0044(13)
C5 0.0559(16) 0.0351(13) 0.0629(15) -0.0048(12) -0.0064(13) -0.0014(11)
C6 0.0424(13) 0.0286(11) 0.0475(13) 0.0031(10) 0.0011(11) -0.0021(10)
C7 0.0431(13) 0.0286(11) 0.0420(11) 0.0016(10) 0.0035(10) 0.0008(9)
C8 0.0471(14) 0.0316(12) 0.0428(12) 0.0022(10) 0.0012(11) -0.0012(10)
C9 0.0539(15) 0.0383(13) 0.0528(14) 0.0000(11) -0.0036(12) 0.0034(11)
C10 0.0666(18) 0.0480(15) 0.0598(16) 0.0078(14) -0.0098(14) 0.0090(13)
C11 0.0478(16) 0.0682(18) 0.0646(17) 0.0111(14) -0.0143(13) 0.0011(14)
C12 0.0454(16) 0.0700(19) 0.0750(18) -0.0084(14) -0.0036(14) 0.0072(15)
C13 0.0521(15) 0.0504(15) 0.0606(16) -0.0046(13) -0.0015(13) 0.0124(12)

loop_
_atom_type_symbol
_atom_type_description
_atom_type_scat_dispersion_real
_atom_type_scat_dispersion_imag
_atom_type_scat_source
C C 0.0033 0.0016 'International Tables Vol C Tables 4.2.6.8 and 6.1.1.4'
H H 0.0000 0.0000 'International Tables Vol C Tables 4.2.6.8 and 6.1.1.4'
N N 0.0061 0.0033 'International Tables Vol C Tables 4.2.6.8 and 6.1.1.4'
F F 0.0171 0.0103 'International Tables Vol C Tables 4.2.6.8 and 6.1.1.4'

loop_
_geom_angle_atom_site_label_1
_geom_angle_atom_site_label_2
_geom_angle_atom_site_label_3
_geom_angle
C7 N1 C1 107.36(18)
C7 N1 H1A 127.1(14)
C1 N1 H1A 125.5(13)
C7 N2 C6 105.12(17)
N1 C1 C2 132.1(2)
N1 C1 C6 105.44(18)
C2 C1 C6 122.4(2)
C3 C2 C1 116.8(2)
C3 C2 H2 121.6
C1 C2 H2 121.6
C2 C3 C4 121.6(2)
C2 C3 H3 119.2
C4 C3 H3 119.2
C5 C4 C3 121.5(2)
C5 C4 H4 119.3
C3 C4 H4 119.3
C4 C5 C6 118.0(2)
C4 C5 H5 121.0
C6 C5 H5 121.0
C5 C6 N2 130.6(2)
C5 C6 C1 119.7(2)
N2 C6 C1 109.58(19)
N2 C7 N1 112.49(19)
N2 C7 C8 125.03(19)
N1 C7 C8 122.43(19)
C13 C8 C9 118.8(2)
C13 C8 C7 120.8(2)
C9 C8 C7 120.4(2)
C10 C9 C8 120.7(2)
C10 C9 H9 119.7
C8 C9 H9 119.7
C11 C10 C9 118.7(2)
C11 C10 H10 120.7
C9 C10 H10 120.7
C10 C11 F1 119.1(2)
C10 C11 C12 123.0(2)
F1 C11 C12 117.9(3)
C11 C12 C13 117.8(2)
C11 C12 H12 121.1
C13 C12 H12 121.1
C8 C13 C12 121.0(2)
C8 C13 H13 119.5
C12 C13 H13 119.5

loop_
_geom_bond_atom_site_label_1
_geom_bond_atom_site_label_2
_geom_bond_distance
_geom_bond_publ_flag
F1 C11 1.359(3) yes
N1 C7 1.362(3) yes
N1 C1 1.375(3) yes
N1 H1A 0.93(2) ?
N2 C7 1.322(3) yes
N2 C6 1.391(3) yes
C1 C2 1.383(3) ?
C1 C6 1.399(3) ?
C2 C3 1.370(3) ?
C2 H2 0.9300 ?
C3 C4 1.394(3) ?
C3 H3 0.9300 ?
C4 C5 1.372(3) ?
C4 H4 0.9300 ?
C5 C6 1.385(3) ?
C5 H5 0.9300 ?
C7 C8 1.464(3) ?
C8 C13 1.382(3) ?
C8 C9 1.383(3) ?
C9 C10 1.375(3) ?
C9 H9 0.9300 ?
C10 C11 1.359(4) ?
C10 H10 0.9300 ?
C11 C12 1.363(4) ?
C12 C13 1.385(3) ?
C12 H12 0.9300 ?
C13 H13 0.9300 ?

loop_
_geom_hbond_atom_site_label_D
_geom_hbond_atom_site_label_H
_geom_hbond_atom_site_label_A
_geom_hbond_site_symmetry_A
_geom_hbond_distance_DH
_geom_hbond_distance_HA
_geom_hbond_distance_DA
_geom_hbond_angle_DHA
_geom_hbond_publ_flag
N1 H1A N2 8_665 0.93(2) 1.97(2) 2.875(3) 163(2) yes

loop_
_geom_torsion_atom_site_label_1
_geom_torsion_atom_site_label_2
_geom_torsion_atom_site_label_3
_geom_torsion_atom_site_label_4
_geom_torsion
C7 N1 C1 C2 -177.1(2)
C7 N1 C1 C6 0.2(2)
N1 C1 C2 C3 176.0(2)
C6 C1 C2 C3 -1.0(3)
C1 C2 C3 C4 0.7(3)
C2 C3 C4 C5 0.2(4)
C3 C4 C5 C6 -0.9(4)
C4 C5 C6 N2 -176.3(2)
C4 C5 C6 C1 0.7(3)
C7 N2 C6 C5 176.7(2)
C7 N2 C6 C1 -0.5(2)
N1 C1 C6 C5 -177.39(19)
C2 C1 C6 C5 0.3(3)
N1 C1 C6 N2 0.2(2)
C2 C1 C6 N2 177.88(19)
C6 N2 C7 N1 0.7(2)
C6 N2 C7 C8 -176.78(19)
C1 N1 C7 N2 -0.6(2)
C1 N1 C7 C8 176.96(18)
N2 C7 C8 C13 149.7(2)
N1 C7 C8 C13 -27.6(3)
N2 C7 C8 C9 -29.1(3)
N1 C7 C8 C9 153.7(2)
C13 C8 C9 C10 -0.1(3)
C7 C8 C9 C10 178.6(2)
C8 C9 C10 C11 -0.5(4)
C9 C10 C11 F1 179.3(2)
C9 C10 C11 C12 0.1(4)
C10 C11 C12 C13 1.0(4)
F1 C11 C12 C13 -178.3(2)
C9 C8 C13 C12 1.2(4)
C7 C8 C13 C12 -177.6(2)
C11 C12 C13 C8 -1.6(4)

loop_
_cod_related_entry_id
_cod_related_entry_database
_cod_related_entry_code
1 ChemSpider 91494
